data_4346705
loop_
_publ_author_name
'An, Haiyan'
'Wang, Lin'
'Hu, Ying'
'Xu, Tieqi'
'Hou, Yujiao'

_publ_section_title
;
 Spontaneous Resolution of Evans-Showell-Type Polyoxometalates in
 Constructing Chiral Inorganic-Organic Hybrid Architectures.
;
_journal_issue 1
_journal_name_full 'Inorganic chemistry'
_journal_page_first 144
_journal_page_last 153
_journal_paper_doi 10.1021/acs.inorgchem.5b01994
_journal_volume 55
_journal_year 2016
_chemical_formula_sum 'C32 H58 Co3 Mo10 N4 O57'
_chemical_formula_weight 2547.01
_space_group_crystal_system triclinic
_space_group_IT_number 1
_space_group_name_Hall 'P 1'
_space_group_name_H-M_alt 'P 1'
_atom_sites_solution_hydrogens geom
_audit_creation_method SHELXL-2014
_cell_angle_alpha 103.265(5)
_cell_angle_beta 94.975(6)
_cell_angle_gamma 104.860(5)
_cell_formula_units_Z 1
_cell_length_a 9.9987(8)
_cell_length_b 13.5007(9)
_cell_length_c 13.6219(9)
_cell_measurement_reflns_used 8966
_cell_measurement_temperature 296(2)
_cell_measurement_theta_max 25.00
_cell_measurement_theta_min 1.928
_cell_volume 1709.1(2)
_computing_structure_refinement 'SHELXL-2014 (Sheldrick, 2014)'
_diffrn_ambient_temperature 296(2)
_diffrn_measured_fraction_theta_full 0.932
_diffrn_measured_fraction_theta_max 0.961
_diffrn_measurement_device_type 'Bruker Smart Apex CCD'
_diffrn_radiation_type MoK\a
_diffrn_radiation_wavelength 0.71073
_diffrn_reflns_av_R_equivalents 0.0297
_diffrn_reflns_av_unetI/netI 0.0654
_diffrn_reflns_Laue_measured_fraction_full 0.932
_diffrn_reflns_Laue_measured_fraction_max 0.961
_diffrn_reflns_limit_h_max 11
_diffrn_reflns_limit_h_min -11
_diffrn_reflns_limit_k_max 16
_diffrn_reflns_limit_k_min -16
_diffrn_reflns_limit_l_max 15
_diffrn_reflns_limit_l_min -16
_diffrn_reflns_number 8966
_diffrn_reflns_point_group_measured_fraction_full 0.602
_diffrn_reflns_point_group_measured_fraction_max 0.621
_diffrn_reflns_theta_full 25.242
_diffrn_reflns_theta_max 25.000
_diffrn_reflns_theta_min 1.928
_exptl_absorpt_coefficient_mu 2.596
_exptl_absorpt_correction_T_max 0.660
_exptl_absorpt_correction_T_min 0.509
_exptl_absorpt_correction_type empirical
_exptl_crystal_colour 'dark green'
_exptl_crystal_density_diffrn 2.475
_exptl_crystal_description block
_exptl_crystal_F_000 1235
_exptl_crystal_size_max 0.27
_exptl_crystal_size_mid 0.22
_exptl_crystal_size_min 0.16
_refine_diff_density_max 1.546
_refine_diff_density_min -1.608
_refine_diff_density_rms 0.225
_refine_ls_abs_structure_details
;
 Flack x determined using 1209 quotients [(I+)-(I-)]/[(I+)+(I-)]
 (Parsons, Flack and Wagner, Acta Cryst. B69 (2013) 249-259).
;
_refine_ls_abs_structure_Flack 0.06(4)
_refine_ls_extinction_method none
_refine_ls_goodness_of_fit_ref 1.022
_refine_ls_hydrogen_treatment constr
_refine_ls_matrix_type full
_refine_ls_number_parameters 955
_refine_ls_number_reflns 7452
_refine_ls_number_restraints 17
_refine_ls_restrained_S_all 1.021
_refine_ls_R_factor_all 0.0725
_refine_ls_R_factor_gt 0.0556
_refine_ls_shift/su_max 0.001
_refine_ls_shift/su_mean 0.000
_refine_ls_structure_factor_coef Fsqd
_refine_ls_weighting_details 'w=1/[\s^2^(Fo^2^)+(0.1016P)^2^+3.8544P] where P=(Fo^2^+2Fc^2^)/3'
_refine_ls_weighting_scheme calc
_refine_ls_wR_factor_gt 0.1400
_refine_ls_wR_factor_ref 0.1575
_reflns_Friedel_coverage 0.292
_reflns_Friedel_fraction_full 0.273
_reflns_Friedel_fraction_max 0.281
_reflns_number_gt 6059
_reflns_number_total 7452
_reflns_threshold_expression 'I > 2\s(I)'
_cod_data_source_file ic5b01994_si_003.cif
_cod_data_source_block 2i
_cod_database_code 4346705
_shelx_space_group_comment
;
The symmetry employed for this shelxl refinement is uniquely defined
by the following loop, which should always be used as a source of
symmetry information in preference to the above space-group names.
They are only intended as comments.
;
_shelxl_version_number 2014-3

loop_
_space_group_symop_operation_xyz
'x, y, z'

loop_
_atom_site_label
_atom_site_type_symbol
_atom_site_fract_x
_atom_site_fract_y
_atom_site_fract_z
_atom_site_U_iso_or_equiv
_atom_site_adp_type
_atom_site_occupancy
_atom_site_site_symmetry_order
_atom_site_calc_flag
_atom_site_refinement_flags_posn
_atom_site_refinement_flags_adp
Mo1 Mo 0.69952(17) 0.35419(13) 0.99750(13) 0.0238(4) Uani 1 1 d . .
Mo2 Mo 1.26979(17) 0.38893(13) 1.00093(13) 0.0250(4) Uani 1 1 d . .
Mo3 Mo 0.85958(18) 0.17263(13) 1.03921(13) 0.0265(4) Uani 1 1 d . .
Mo4 Mo 0.73753(17) 0.40117(13) 1.24470(13) 0.0264(4) Uani 1 1 d . .
Mo5 Mo 1.32738(17) 0.46326(14) 1.24881(13) 0.0264(4) Uani 1 1 d . .
Mo6 Mo 1.12502(17) 0.58899(12) 1.04532(13) 0.0252(4) Uani 1 1 d . .
Mo7 Mo 1.05083(18) 0.46062(13) 1.37639(13) 0.0267(4) Uani 1 1 d . .
Mo8 Mo 0.78746(19) 0.10984(13) 0.79036(14) 0.0294(4) Uani 1 1 d . .
Mo9 Mo 1.08974(19) 0.52864(14) 0.79582(14) 0.0290(4) Uani 1 1 d . .
Mo10 Mo 0.92098(19) 0.28441(14) 0.66096(14) 0.0294(4) Uani 1 1 d . .
Co1 Co 1.0094(3) 0.4020(2) 1.1267(2) 0.0196(5) Uani 1 1 d . .
Co2 Co 0.9670(3) 0.3483(2) 0.9135(2) 0.0200(5) Uani 1 1 d . .
Co3 Co 0.3924(3) 0.2498(2) 0.5583(2) 0.0370(7) Uani 1 1 d . .
O1 O 0.9915(16) 0.2378(12) 0.8030(13) 0.032(4) Uani 1 1 d . .
O2 O 1.3953(17) 0.4098(12) 1.3366(12) 0.036(4) Uani 1 1 d . .
O3 O 0.6677(16) 0.4182(13) 0.9073(13) 0.039(4) Uani 1 1 d . .
O4 O 1.2606(17) 0.5979(13) 0.8062(14) 0.044(4) Uani 1 1 d . .
O5 O 1.0504(18) 0.6540(13) 1.1394(12) 0.040(4) Uani 1 1 d . .
O6 O 0.831(2) 0.0123(12) 0.7092(13) 0.046(5) Uani 1 1 d . .
O7 O 0.5998(16) 0.2938(12) 1.2326(13) 0.037(4) Uani 1 1 d . .
O8 O 0.6989(18) 0.0982(13) 1.0485(14) 0.044(4) Uani 1 1 d . .
O9 O 0.8313(17) 0.3077(11) 1.1180(12) 0.029(4) Uani 1 1 d . .
O10 O 0.5512(15) 0.2552(10) 0.9892(12) 0.031(4) Uani 1 1 d . .
O11 O 0.8984(17) 0.4030(10) 0.8056(11) 0.027(3) Uani 1 1 d . .
O12 O 0.6985(18) 0.4490(11) 1.1236(12) 0.035(4) Uani 1 1 d . .
O13 O 1.0152(18) 0.5647(12) 1.4574(13) 0.038(4) Uani 1 1 d . .
O14 O 1.4565(17) 0.5684(12) 1.2420(12) 0.038(4) Uani 1 1 d . .
O15 O 0.9728(15) 0.1485(12) 1.1265(12) 0.033(4) Uani 1 1 d . .
O16 O 0.7105(16) 0.5016(13) 1.3350(13) 0.039(4) Uani 1 1 d . .
O17 O 1.2688(16) 0.2789(11) 0.9087(12) 0.033(4) Uani 1 1 d . .
O18 O 1.1878(14) 0.4948(11) 1.1211(10) 0.022(3) Uani 1 1 d . .
O19 O 1.2240(17) 0.5457(12) 1.3412(12) 0.033(4) Uani 1 1 d . .
O20 O 1.4187(15) 0.4845(12) 0.9978(12) 0.032(4) Uani 1 1 d . .
O21 O 0.9809(19) 0.1893(13) 0.5836(14) 0.043(4) Uani 1 1 d . .
O22 O 0.7934(15) 0.2553(10) 0.9212(11) 0.023(3) Uani 1 1 d . .
O23 O 0.829(2) 0.3316(13) 0.5808(13) 0.043(4) Uani 1 1 d . .
O24 O 1.1043(15) 0.3623(11) 1.2349(11) 0.025(3) Uani 1 1 d . .
O25 O 0.8856(15) 0.0942(10) 0.9111(11) 0.027(3) Uani 1 1 d . .
O26 O 1.1421(15) 0.4482(12) 0.9232(12) 0.029(3) Uani 1 1 d . .
O27 O 1.1266(17) 0.3984(13) 1.4535(12) 0.036(4) Uani 1 1 d . .
O28 O 0.8703(15) 0.3622(11) 1.3317(12) 0.032(4) Uani 1 1 d . .
O29 O 1.0423(17) 0.6042(12) 0.9207(12) 0.038(4) Uani 1 1 d . .
O30 O 0.7611(16) 0.1969(11) 0.7013(12) 0.033(4) Uani 1 1 d . .
O31 O 1.3256(15) 0.3576(12) 1.1259(11) 0.030(3) Uani 1 1 d . .
O32 O 0.9584(16) 0.4959(12) 1.2360(12) 0.031(4) Uani 1 1 d . .
O33 O 1.0946(16) 0.3964(12) 0.7053(13) 0.035(4) Uani 1 1 d . .
O34 O 0.9295(16) 0.4487(11) 1.0207(11) 0.025(3) Uani 1 1 d . .
O35 O 1.0460(15) 0.3018(11) 1.0188(11) 0.023(3) Uani 1 1 d . .
O36 O 0.6191(18) 0.0563(12) 0.8029(14) 0.044(4) Uani 1 1 d . .
O37 O 1.2889(17) 0.6691(11) 1.0522(14) 0.041(4) Uani 1 1 d . .
O38 O 1.0026(18) 0.5777(13) 0.7151(13) 0.042(4) Uani 1 1 d . .
O39 O 1.2488(19) 1.0885(14) 1.2657(15) 0.057(5) Uani 1 1 d . .
O40 O 1.3419(19) 0.9558(14) 1.2141(16) 0.060(5) Uani 1 1 d . .
O41 O 0.639(2) 0.7968(15) 0.8998(18) 0.068(6) Uani 1 1 d . .
O42 O 0.7527(18) 0.6803(13) 0.8394(17) 0.060(5) Uani 1 1 d . .
O43 O 0.942(3) 0.8000(18) 0.6433(18) 0.082(8) Uani 1 1 d . .
O44 O 1.068(2) 0.957(2) 0.705(2) 0.095(8) Uani 1 1 d . .
O45 O -0.690(2) -0.0940(13) 0.4373(17) 0.065(6) Uani 1 1 d . .
O46 O -0.7821(19) -0.2662(15) 0.3713(16) 0.065(5) Uani 1 1 d . .
N1 N 0.573(2) 0.7292(18) 1.1112(18) 0.049(6) Uani 1 1 d . .
H1A H 0.4893 0.6864 1.0943 0.059 Uiso 1 1 calc R U
N2 N 1.410(2) 1.0389(16) 0.9997(17) 0.047(5) Uani 1 1 d . .
H2B H 1.4932 1.0810 1.0208 0.057 Uiso 1 1 calc R U
N3 N 1.584(2) 0.6688(18) 0.6047(16) 0.045(5) Uani 1 1 d . .
H3B H 1.6534 0.6431 0.5930 0.054 Uiso 1 1 calc R U
N4 N -0.014(3) -0.164(3) 0.418(2) 0.074(8) Uani 1 1 d . .
H4A H 0.0686 -0.1702 0.4140 0.089 Uiso 1 1 calc R U
C1 C 1.234(2) 0.9926(18) 1.2262(18) 0.036(5) Uani 1 1 d . .
C2 C 1.098(3) 0.9129(17) 1.195(2) 0.048(7) Uani 1 1 d . .
H2A H 1.0937 0.8417 1.1717 0.057 Uiso 1 1 calc R U
C3 C 0.980(3) 0.9398(18) 1.198(2) 0.047(6) Uani 1 1 d . .
H3A H 0.9879 1.0116 1.2222 0.056 Uiso 1 1 calc R U
C4 C 0.836(2) 0.865(2) 1.1675(19) 0.042(6) Uani 1 1 d . .
C5 C 0.810(2) 0.7533(17) 1.138(2) 0.042(6) Uani 1 1 d . .
H5A H 0.8853 0.7247 1.1399 0.050 Uiso 1 1 calc R U
C6 C 0.679(3) 0.687(2) 1.108(2) 0.044(6) Uani 1 1 d . .
H6A H 0.6639 0.6141 1.0861 0.053 Uiso 1 1 calc R U
C7 C 0.586(3) 0.834(2) 1.139(2) 0.053(7) Uani 1 1 d . .
H7A H 0.5077 0.8600 1.1376 0.064 Uiso 1 1 calc R U
C8 C 0.716(3) 0.9006(19) 1.168(2) 0.044(6) Uani 1 1 d . .
H8A H 0.7266 0.9731 1.1897 0.053 Uiso 1 1 calc R U
C9 C 0.750(3) 0.777(2) 0.8848(19) 0.043(6) Uani 1 1 d . .
C10 C 0.888(2) 0.858(2) 0.915(2) 0.047(7) Uani 1 1 d . .
H10A H 0.8926 0.9293 0.9400 0.057 Uiso 1 1 calc R U
C11 C 1.006(3) 0.8302(17) 0.9067(18) 0.040(6) Uani 1 1 d . .
H11A H 1.0002 0.7592 0.8789 0.048 Uiso 1 1 calc R U
C12 C 1.147(3) 0.9073(18) 0.9398(18) 0.038(5) Uani 1 1 d . .
C13 C 1.174(3) 1.0141(19) 0.986(2) 0.048(6) Uani 1 1 d . .
H13A H 1.0990 1.0414 1.0007 0.057 Uiso 1 1 calc R U
C14 C 1.305(3) 1.0798(19) 1.011(2) 0.045(6) Uani 1 1 d . .
H14A H 1.3205 1.1526 1.0361 0.054 Uiso 1 1 calc R U
C15 C 1.397(3) 0.9355(19) 0.9571(19) 0.044(6) Uani 1 1 d . .
H15A H 1.4748 0.9107 0.9479 0.052 Uiso 1 1 calc R U
C16 C 1.264(3) 0.869(2) 0.928(2) 0.051(7) Uani 1 1 d . .
H16A H 1.2504 0.7972 0.9002 0.061 Uiso 1 1 calc R U
C17 C 1.057(4) 0.864(4) 0.671(3) 0.086(11) Uani 1 1 d D U
C18 C 1.205(4) 0.861(3) 0.677(3) 0.108(14) Uani 1 1 d D U
H18A H 1.2833 0.9190 0.7020 0.130 Uiso 1 1 calc R U
C19 C 1.209(7) 0.762(4) 0.641(3) 0.14(2) Uani 1 1 d D .
H19A H 1.1282 0.7054 0.6201 0.167 Uiso 1 1 calc R U
C20 C 1.362(3) 0.748(3) 0.636(2) 0.058(8) Uani 1 1 d . .
C21 C 1.505(3) 0.814(2) 0.664(2) 0.052(7) Uani 1 1 d . .
H21A H 1.5237 0.8861 0.6928 0.062 Uiso 1 1 calc R U
C22 C 1.608(2) 0.774(2) 0.650(2) 0.050(7) Uani 1 1 d . .
H22A H 1.6990 0.8174 0.6709 0.060 Uiso 1 1 calc R U
C23 C 1.452(4) 0.606(2) 0.579(2) 0.074(10) Uani 1 1 d . .
H23A H 1.4370 0.5340 0.5470 0.088 Uiso 1 1 calc R U
C24 C 1.341(3) 0.641(2) 0.596(2) 0.050(7) Uani 1 1 d . .
H24A H 1.2517 0.5936 0.5804 0.060 Uiso 1 1 calc R U
C25 C -0.673(3) -0.181(2) 0.405(2) 0.046(6) Uani 1 1 d . .
C26 C -0.537(3) -0.206(2) 0.395(2) 0.059(8) Uani 1 1 d . .
H26A H -0.5356 -0.2747 0.3639 0.071 Uiso 1 1 calc R U
C27 C -0.414(3) -0.127(2) 0.433(2) 0.062(8) Uani 1 1 d . .
H27A H -0.4159 -0.0588 0.4626 0.074 Uiso 1 1 calc R U
C28 C -0.282(3) -0.149(2) 0.427(2) 0.048(6) Uani 1 1 d . .
C29 C -0.164(3) -0.057(2) 0.456(2) 0.060(8) Uani 1 1 d . .
H29A H -0.1756 0.0098 0.4800 0.072 Uiso 1 1 calc R U
C30 C -0.031(4) -0.070(3) 0.449(3) 0.086(12) Uani 1 1 d . .
H30A H 0.0468 -0.0111 0.4663 0.103 Uiso 1 1 calc R U
C31 C -0.124(3) -0.252(2) 0.392(2) 0.060(8) Uani 1 1 d . .
H31A H -0.1081 -0.3185 0.3748 0.072 Uiso 1 1 calc R U
C32 C -0.253(3) -0.247(2) 0.390(2) 0.052(7) Uani 1 1 d . .
H32A H -0.3272 -0.3088 0.3647 0.063 Uiso 1 1 calc R U
O1W O 0.3363(18) 0.3816(13) 0.6385(14) 0.048(4) Uani 1 1 d . .
O2W O 0.2425(18) 0.1430(13) 0.6149(14) 0.048(4) Uani 1 1 d . .
O3W O 0.2296(18) 0.2269(12) 0.4396(13) 0.045(4) Uani 1 1 d . .
O4W O 0.5374(18) 0.3398(14) 0.4844(15) 0.052(5) Uani 1 1 d . .
O5W O 0.5460(18) 0.2846(15) 0.6850(14) 0.054(5) Uani 1 1 d . .
O6W O 0.4608(18) 0.1194(12) 0.4861(14) 0.048(4) Uani 1 1 d . .
OW1 O 0.5056(17) 0.5302(13) 0.8121(13) 0.048(4) Uani 1 1 d . .
OW2 O 1.763(2) 0.5442(14) 0.5609(14) 0.053(5) Uani 1 1 d . .
OW3 O 0.374(2) 0.1301(19) 0.7893(16) 0.080(7) Uani 1 1 d . .
OW4 O 0.574(2) 0.1118(14) 0.3039(15) 0.058(5) Uani 1 1 d . .
OW5 O 0.857(2) 0.1606(14) 1.3623(15) 0.055(5) Uani 1 1 d . .

loop_
_atom_site_aniso_label
_atom_site_aniso_U_11
_atom_site_aniso_U_22
_atom_site_aniso_U_33
_atom_site_aniso_U_23
_atom_site_aniso_U_13
_atom_site_aniso_U_12
Mo1 0.0185(9) 0.0251(8) 0.0253(11) 0.0019(7) -0.0005(7) 0.0071(7)
Mo2 0.0187(9) 0.0299(9) 0.0246(11) 0.0014(7) 0.0007(7) 0.0094(7)
Mo3 0.0246(9) 0.0233(9) 0.0283(11) 0.0031(7) -0.0005(8) 0.0060(7)
Mo4 0.0213(9) 0.0323(9) 0.0238(11) 0.0035(7) 0.0020(8) 0.0081(8)
Mo5 0.0186(9) 0.0331(10) 0.0229(11) 0.0007(8) -0.0020(7) 0.0071(8)
Mo6 0.0217(9) 0.0224(9) 0.0286(11) 0.0037(7) -0.0003(8) 0.0051(7)
Mo7 0.0252(10) 0.0307(10) 0.0211(11) 0.0015(7) 0.0003(8) 0.0083(8)
Mo8 0.0306(10) 0.0240(9) 0.0272(11) -0.0027(7) -0.0023(8) 0.0071(8)
Mo9 0.0281(10) 0.0302(10) 0.0262(11) 0.0064(8) 0.0018(8) 0.0056(8)
Mo10 0.0261(10) 0.0347(10) 0.0226(10) -0.0005(8) -0.0005(8) 0.0089(8)
Co1 0.0152(12) 0.0225(12) 0.0183(14) 0.0002(10) -0.0002(10) 0.0059(10)
Co2 0.0171(13) 0.0197(12) 0.0204(14) 0.0001(10) -0.0017(10) 0.0063(10)
Co3 0.0311(16) 0.0371(16) 0.0391(19) 0.0040(13) 0.0004(14) 0.0106(13)
O1 0.023(8) 0.030(8) 0.042(10) 0.002(7) 0.004(7) 0.012(7)
O2 0.041(9) 0.040(9) 0.025(9) -0.002(7) -0.002(7) 0.021(8)
O3 0.026(9) 0.047(10) 0.044(11) 0.013(8) 0.007(7) 0.013(7)
O4 0.034(9) 0.042(9) 0.049(11) 0.008(8) 0.017(8) -0.004(7)
O5 0.046(10) 0.042(9) 0.030(9) 0.005(7) 0.003(8) 0.013(8)
O6 0.061(12) 0.028(8) 0.040(11) -0.014(7) 0.002(9) 0.018(8)
O7 0.021(8) 0.037(8) 0.058(11) 0.023(8) 0.011(7) 0.005(7)
O8 0.036(10) 0.038(9) 0.062(12) 0.017(8) 0.018(9) 0.010(8)
O9 0.040(10) 0.020(7) 0.035(9) 0.008(6) 0.009(7) 0.018(7)
O10 0.021(8) 0.019(7) 0.047(10) 0.006(6) 0.001(7) -0.003(6)
O11 0.035(9) 0.021(7) 0.025(8) -0.002(6) 0.004(6) 0.014(6)
O12 0.045(10) 0.028(8) 0.038(10) 0.007(7) 0.021(8) 0.018(7)
O13 0.041(10) 0.032(8) 0.038(10) -0.003(7) 0.004(8) 0.015(8)
O14 0.035(9) 0.040(9) 0.033(10) 0.008(7) 0.009(7) 0.003(7)
O15 0.023(8) 0.036(8) 0.046(10) 0.012(7) 0.001(7) 0.019(7)
O16 0.019(8) 0.057(10) 0.042(11) 0.003(8) 0.011(7) 0.017(7)
O17 0.024(8) 0.032(8) 0.028(9) -0.011(6) -0.004(6) 0.002(6)
O18 0.011(7) 0.037(8) 0.016(8) 0.004(6) -0.006(5) 0.009(6)
O19 0.032(9) 0.034(8) 0.024(9) -0.003(6) -0.008(7) 0.007(7)
O20 0.015(7) 0.045(9) 0.040(10) 0.012(7) 0.013(7) 0.012(7)
O21 0.041(10) 0.039(9) 0.040(11) -0.006(7) 0.014(8) 0.008(8)
O22 0.024(8) 0.015(7) 0.023(8) -0.002(5) -0.001(6) 0.004(6)
O23 0.057(12) 0.041(9) 0.032(10) 0.001(7) 0.001(8) 0.022(9)
O24 0.020(8) 0.027(7) 0.025(8) 0.001(6) -0.003(6) 0.012(6)
O25 0.031(8) 0.017(7) 0.029(9) 0.001(6) -0.001(6) 0.007(6)
O26 0.018(8) 0.038(8) 0.028(9) 0.005(7) 0.001(6) 0.006(7)
O27 0.033(9) 0.051(10) 0.026(9) 0.013(7) 0.003(7) 0.012(8)
O28 0.018(8) 0.024(7) 0.046(11) 0.004(7) 0.005(7) -0.002(6)
O29 0.037(9) 0.036(9) 0.034(10) 0.002(7) -0.010(7) 0.008(7)
O30 0.030(9) 0.035(8) 0.028(9) -0.006(6) -0.005(7) 0.017(7)
O31 0.023(8) 0.038(8) 0.031(9) 0.007(7) 0.001(6) 0.019(7)
O32 0.029(9) 0.035(8) 0.020(8) 0.000(6) -0.009(7) 0.006(7)
O33 0.026(8) 0.039(9) 0.044(11) 0.013(8) 0.016(7) 0.012(7)
O34 0.030(9) 0.021(8) 0.023(8) 0.005(6) -0.004(6) 0.007(6)
O35 0.016(7) 0.031(8) 0.023(8) 0.005(6) -0.004(6) 0.015(6)
O36 0.040(10) 0.036(9) 0.049(11) 0.007(8) 0.004(8) 0.004(8)
O37 0.029(9) 0.024(8) 0.063(12) 0.010(8) 0.005(8) -0.002(7)
O38 0.037(10) 0.054(10) 0.041(11) 0.016(8) 0.001(8) 0.020(8)
O39 0.038(10) 0.052(11) 0.071(14) -0.006(9) 0.001(9) 0.016(9)
O40 0.032(10) 0.060(11) 0.069(14) -0.013(9) -0.003(9) 0.011(9)
O41 0.033(11) 0.062(12) 0.089(17) -0.008(10) 0.002(10) 0.005(9)
O42 0.037(10) 0.029(9) 0.100(17) 0.001(9) 0.012(10) -0.001(8)
O43 0.14(3) 0.064(14) 0.061(15) 0.016(11) 0.034(15) 0.059(16)
O44 0.051(14) 0.095(18) 0.12(2) -0.004(15) 0.009(14) 0.011(13)
O45 0.061(13) 0.036(10) 0.091(16) 0.003(10) 0.014(11) 0.012(9)
O46 0.033(10) 0.061(12) 0.075(15) -0.009(10) 0.009(10) -0.006(9)
N1 0.018(10) 0.059(14) 0.064(16) 0.011(11) -0.001(10) 0.007(10)
N2 0.031(11) 0.049(12) 0.049(14) 0.005(10) -0.010(10) 0.001(10)
N3 0.037(12) 0.073(15) 0.036(13) 0.017(11) 0.009(10) 0.030(11)
N4 0.041(15) 0.11(2) 0.08(2) 0.050(19) 0.006(13) 0.014(16)
C1 0.033(13) 0.042(13) 0.032(14) 0.010(10) -0.003(10) 0.010(11)
C2 0.064(18) 0.020(11) 0.059(18) 0.011(11) 0.004(14) 0.014(12)
C3 0.064(18) 0.028(12) 0.053(17) 0.009(11) 0.006(13) 0.023(12)
C4 0.024(12) 0.057(15) 0.041(15) 0.008(11) -0.004(10) 0.010(11)
C5 0.016(11) 0.031(12) 0.072(18) 0.002(11) -0.009(11) 0.010(9)
C6 0.044(15) 0.039(13) 0.046(16) 0.001(11) -0.001(12) 0.021(12)
C7 0.024(13) 0.070(18) 0.07(2) 0.014(15) -0.005(12) 0.026(13)
C8 0.046(15) 0.039(13) 0.050(16) 0.000(11) 0.003(12) 0.027(12)
C9 0.037(14) 0.053(15) 0.041(16) 0.019(12) -0.003(11) 0.016(12)
C10 0.023(12) 0.045(14) 0.07(2) 0.020(13) 0.000(12) 0.002(11)
C11 0.046(15) 0.023(11) 0.037(15) -0.003(9) -0.001(11) -0.001(10)
C12 0.043(14) 0.042(13) 0.035(14) 0.006(10) 0.005(11) 0.025(11)
C13 0.036(14) 0.043(14) 0.062(19) 0.012(13) 0.006(13) 0.012(12)
C14 0.042(15) 0.041(13) 0.057(17) 0.018(12) 0.002(12) 0.018(12)
C15 0.053(16) 0.038(13) 0.050(16) 0.017(12) 0.027(13) 0.020(12)
C16 0.047(17) 0.049(15) 0.048(18) 0.000(12) -0.009(13) 0.015(13)
C17 0.084(15) 0.094(15) 0.086(15) 0.027(11) 0.011(11) 0.033(11)
C18 0.112(18) 0.111(17) 0.104(17) 0.036(12) 0.019(11) 0.026(11)
C19 0.26(7) 0.14(4) 0.05(3) 0.06(3) 0.07(3) 0.06(4)
C20 0.035(15) 0.12(3) 0.044(18) 0.038(18) 0.007(12) 0.041(17)
C21 0.061(19) 0.043(14) 0.049(17) -0.001(12) 0.012(14) 0.019(14)
C22 0.017(12) 0.055(16) 0.06(2) 0.015(14) -0.010(12) -0.007(12)
C23 0.10(3) 0.055(17) 0.035(17) -0.017(12) 0.022(17) -0.016(17)
C24 0.051(17) 0.064(18) 0.026(15) 0.003(12) 0.015(12) 0.007(14)
C25 0.041(15) 0.047(15) 0.052(17) 0.006(12) 0.013(12) 0.024(12)
C26 0.07(2) 0.058(17) 0.049(18) -0.006(13) 0.013(15) 0.043(16)
C27 0.06(2) 0.052(16) 0.06(2) 0.015(14) -0.002(15) 0.000(15)
C28 0.035(14) 0.057(15) 0.044(16) 0.015(12) -0.008(11) 0.005(12)
C29 0.06(2) 0.049(16) 0.051(19) 0.006(13) 0.006(15) -0.008(14)
C30 0.08(3) 0.08(2) 0.07(3) 0.017(19) -0.01(2) -0.02(2)
C31 0.044(17) 0.062(18) 0.07(2) -0.001(15) 0.007(15) 0.027(15)
C32 0.050(17) 0.034(13) 0.060(19) 0.009(12) 0.002(14) -0.006(12)
O1W 0.033(9) 0.049(10) 0.058(12) 0.003(8) 0.001(8) 0.015(8)
O2W 0.042(10) 0.049(10) 0.060(12) 0.025(9) 0.013(9) 0.015(8)
O3W 0.049(11) 0.044(9) 0.036(10) 0.004(7) 0.000(8) 0.013(8)
O4W 0.034(10) 0.054(11) 0.053(12) 0.003(8) -0.007(8) -0.002(8)
O5W 0.037(10) 0.072(12) 0.037(11) -0.013(8) -0.008(8) 0.020(9)
O6W 0.041(10) 0.039(9) 0.064(13) 0.001(8) 0.003(9) 0.022(8)
OW1 0.035(10) 0.058(11) 0.035(10) 0.002(8) -0.012(8) 0.000(8)
OW2 0.059(12) 0.050(11) 0.049(12) 0.012(9) -0.002(9) 0.021(10)
OW3 0.084(17) 0.118(18) 0.048(14) 0.000(12) -0.002(12) 0.069(16)
OW4 0.061(12) 0.046(10) 0.061(13) 0.022(9) 0.012(10) -0.004(9)
OW5 0.063(12) 0.047(10) 0.055(13) 0.026(9) -0.001(10) 0.006(9)

loop_
_atom_type_symbol
_atom_type_description
_atom_type_scat_dispersion_real
_atom_type_scat_dispersion_imag
_atom_type_scat_source
C C 0.0033 0.0016 'International Tables Vol C Tables 4.2.6.8 and 6.1.1.4'
H H 0.0000 0.0000 'International Tables Vol C Tables 4.2.6.8 and 6.1.1.4'
N N 0.0061 0.0033 'International Tables Vol C Tables 4.2.6.8 and 6.1.1.4'
O O 0.0106 0.0060 'International Tables Vol C Tables 4.2.6.8 and 6.1.1.4'
Co Co 0.3494 0.9721 'International Tables Vol C Tables 4.2.6.8 and 6.1.1.4'
Mo Mo -1.6832 0.6857 'International Tables Vol C Tables 4.2.6.8 and 6.1.1.4'

loop_
_geom_angle_atom_site_label_1
_geom_angle_atom_site_label_2
_geom_angle_atom_site_label_3
_geom_angle
O10 Mo1 O3 106.9(7)
O10 Mo1 O12 101.2(7)
O3 Mo1 O12 104.8(7)
O10 Mo1 O22 92.6(7)
O3 Mo1 O22 100.1(7)
O12 Mo1 O22 146.4(7)
O10 Mo1 O34 162.1(6)
O3 Mo1 O34 88.1(6)
O12 Mo1 O34 83.8(6)
O22 Mo1 O34 74.7(6)
O10 Mo1 O9 95.5(6)
O3 Mo1 O9 157.1(7)
O12 Mo1 O9 74.9(6)
O22 Mo1 O9 73.4(6)
O34 Mo1 O9 69.0(5)
O10 Mo1 Co2 130.5(5)
O3 Mo1 Co2 86.2(5)
O12 Mo1 Co2 121.8(5)
O22 Mo1 Co2 37.9(4)
O34 Mo1 Co2 38.7(4)
O9 Mo1 Co2 75.3(4)
O20 Mo2 O17 105.6(8)
O20 Mo2 O31 99.4(7)
O17 Mo2 O31 103.8(7)
O20 Mo2 O26 94.2(6)
O17 Mo2 O26 100.0(7)
O31 Mo2 O26 148.1(6)
O20 Mo2 O18 96.0(6)
O17 Mo2 O18 158.1(6)
O31 Mo2 O18 75.7(5)
O26 Mo2 O18 74.2(6)
O20 Mo2 O35 163.7(6)
O17 Mo2 O35 88.4(6)
O31 Mo2 O35 84.9(6)
O26 Mo2 O35 74.8(5)
O18 Mo2 O35 69.7(5)
O20 Mo2 Co2 132.1(5)
O17 Mo2 Co2 86.8(5)
O31 Mo2 Co2 122.8(5)
O26 Mo2 Co2 37.9(4)
O18 Mo2 Co2 75.8(3)
O35 Mo2 Co2 38.6(3)
O8 Mo3 O15 104.9(8)
O8 Mo3 O25 100.0(8)
O15 Mo3 O25 104.3(7)
O8 Mo3 O9 93.7(7)
O15 Mo3 O9 101.5(7)
O25 Mo3 O9 146.4(6)
O8 Mo3 O35 165.6(6)
O15 Mo3 O35 87.1(6)
O25 Mo3 O35 84.3(6)
O9 Mo3 O35 75.9(6)
O8 Mo3 O22 98.8(7)
O15 Mo3 O22 156.1(6)
O25 Mo3 O22 74.2(5)
O9 Mo3 O22 73.5(6)
O35 Mo3 O22 69.1(5)
O8 Mo3 Co1 131.9(6)
O15 Mo3 Co1 86.6(5)
O25 Mo3 Co1 122.5(4)
O9 Mo3 Co1 38.4(5)
O35 Mo3 Co1 39.3(4)
O22 Mo3 Co1 75.1(4)
O7 Mo4 O16 106.5(8)
O7 Mo4 O12 103.5(8)
O16 Mo4 O12 99.3(7)
O7 Mo4 O28 97.3(7)
O16 Mo4 O28 97.7(7)
O12 Mo4 O28 148.1(7)
O7 Mo4 O32 158.3(7)
O16 Mo4 O32 93.7(7)
O12 Mo4 O32 80.5(6)
O28 Mo4 O32 71.6(6)
O7 Mo4 O9 91.3(7)
O16 Mo4 O9 162.1(7)
O12 Mo4 O9 74.0(6)
O28 Mo4 O9 81.6(6)
O32 Mo4 O9 69.1(6)
O14 Mo5 O2 106.2(8)
O14 Mo5 O31 102.6(7)
O2 Mo5 O31 99.2(6)
O14 Mo5 O19 96.8(7)
O2 Mo5 O19 97.5(7)
O31 Mo5 O19 149.7(6)
O14 Mo5 O24 156.7(6)
O2 Mo5 O24 95.2(7)
O31 Mo5 O24 82.5(6)
O19 Mo5 O24 70.9(6)
O14 Mo5 O18 88.7(7)
O2 Mo5 O18 164.9(7)
O31 Mo5 O18 74.3(6)
O19 Mo5 O18 83.2(6)
O24 Mo5 O18 70.7(5)
O37 Mo6 O5 106.5(8)
O37 Mo6 O29 98.7(8)
O5 Mo6 O29 105.8(7)
O37 Mo6 O18 94.6(7)
O5 Mo6 O18 98.1(7)
O29 Mo6 O18 148.0(6)
O37 Mo6 O26 97.3(7)
O5 Mo6 O26 155.7(7)
O29 Mo6 O26 74.9(6)
O18 Mo6 O26 74.5(6)
O37 Mo6 O34 165.7(6)
O5 Mo6 O34 86.2(7)
O29 Mo6 O34 83.8(6)
O18 Mo6 O34 76.7(5)
O26 Mo6 O34 69.6(5)
O37 Mo6 Co1 133.7(5)
O5 Mo6 Co1 83.7(5)
O29 Mo6 Co1 122.4(5)
O18 Mo6 Co1 39.2(4)
O26 Mo6 Co1 76.0(4)
O34 Mo6 Co1 39.3(3)
O13 Mo7 O27 105.9(8)
O13 Mo7 O28 102.1(8)
O27 Mo7 O28 100.8(7)
O13 Mo7 O19 96.2(7)
O27 Mo7 O19 98.4(7)
O28 Mo7 O19 148.6(7)
O13 Mo7 O32 93.1(7)
O27 Mo7 O32 161.0(7)
O28 Mo7 O32 73.1(6)
O19 Mo7 O32 80.6(6)
O13 Mo7 O24 160.2(6)
O27 Mo7 O24 91.5(7)
O28 Mo7 O24 83.4(6)
O19 Mo7 O24 71.4(6)
O32 Mo7 O24 70.0(5)
O36 Mo8 O6 105.3(9)
O36 Mo8 O30 100.2(7)
O6 Mo8 O30 100.4(8)
O36 Mo8 O25 101.0(7)
O6 Mo8 O25 95.1(7)
O30 Mo8 O25 149.4(6)
O36 Mo8 O1 158.1(7)
O6 Mo8 O1 96.1(8)
O30 Mo8 O1 70.8(6)
O25 Mo8 O1 81.5(6)
O36 Mo8 O22 88.2(7)
O6 Mo8 O22 163.9(7)
O30 Mo8 O22 85.4(6)
O25 Mo8 O22 73.4(5)
O1 Mo8 O22 71.5(5)
O38 Mo9 O4 104.4(8)
O38 Mo9 O29 96.8(8)
O4 Mo9 O29 100.4(8)
O38 Mo9 O33 101.0(8)
O4 Mo9 O33 98.5(8)
O29 Mo9 O33 149.8(6)
O38 Mo9 O11 94.2(7)
O4 Mo9 O11 160.8(7)
O29 Mo9 O11 81.8(6)
O33 Mo9 O11 72.8(6)
O38 Mo9 O26 162.2(7)
O4 Mo9 O26 91.8(7)
O29 Mo9 O26 72.8(6)
O33 Mo9 O26 83.3(6)
O11 Mo9 O26 70.4(5)
O23 Mo10 O21 106.0(9)
O23 Mo10 O33 102.5(8)
O21 Mo10 O33 99.1(8)
O23 Mo10 O30 96.8(8)
O21 Mo10 O30 101.4(7)
O33 Mo10 O30 146.6(7)
O23 Mo10 O1 160.4(7)
O21 Mo10 O1 91.4(7)
O33 Mo10 O1 83.0(6)
O30 Mo10 O1 70.4(6)
O23 Mo10 O11 93.9(7)
O21 Mo10 O11 159.6(7)
O33 Mo10 O11 71.6(6)
O30 Mo10 O11 80.2(6)
O1 Mo10 O11 69.8(5)
O9 Co1 O35 89.1(7)
O9 Co1 O34 87.0(7)
O35 Co1 O34 84.4(6)
O9 Co1 O18 174.3(7)
O35 Co1 O18 86.8(7)
O34 Co1 O18 88.6(6)
O9 Co1 O32 86.4(7)
O35 Co1 O32 175.5(7)
O34 Co1 O32 95.6(6)
O18 Co1 O32 97.7(6)
O9 Co1 O24 97.3(6)
O35 Co1 O24 95.7(6)
O34 Co1 O24 175.6(7)
O18 Co1 O24 87.0(6)
O32 Co1 O24 84.6(6)
O9 Co1 Co2 87.5(5)
O35 Co1 Co2 42.1(4)
O34 Co1 Co2 42.2(4)
O18 Co1 Co2 86.9(4)
O32 Co1 Co2 137.7(5)
O24 Co1 Co2 137.7(4)
O9 Co1 Mo3 41.2(4)
O35 Co1 Mo3 50.2(5)
O34 Co1 Mo3 95.6(4)
O18 Co1 Mo3 135.9(4)
O32 Co1 Mo3 125.4(5)
O24 Co1 Mo3 87.8(4)
Co2 Co1 Mo3 68.54(8)
O9 Co1 Mo6 135.7(4)
O35 Co1 Mo6 95.2(5)
O34 Co1 Mo6 49.8(5)
O18 Co1 Mo6 41.1(4)
O32 Co1 Mo6 88.2(5)
O24 Co1 Mo6 125.9(5)
Co2 Co1 Mo6 67.94(8)
Mo3 Co1 Mo6 136.48(10)
O34 Co2 O26 87.2(7)
O34 Co2 O35 84.8(6)
O26 Co2 O35 88.7(7)
O34 Co2 O22 86.9(7)
O26 Co2 O22 173.0(7)
O35 Co2 O22 87.1(7)
O34 Co2 O11 95.2(6)
O26 Co2 O11 87.3(6)
O35 Co2 O11 176.0(7)
O22 Co2 O11 96.9(6)
O34 Co2 O1 175.6(7)
O26 Co2 O1 97.2(7)
O35 Co2 O1 95.3(6)
O22 Co2 O1 88.7(6)
O11 Co2 O1 85.0(6)
O34 Co2 Co1 42.6(4)
O26 Co2 Co1 87.1(5)
O35 Co2 Co1 42.2(4)
O22 Co2 Co1 86.0(4)
O11 Co2 Co1 137.6(4)
O1 Co2 Co1 137.4(5)
O34 Co2 Mo1 49.2(5)
O26 Co2 Mo1 135.2(5)
O35 Co2 Mo1 95.8(5)
O22 Co2 Mo1 40.0(4)
O11 Co2 Mo1 87.1(5)
O1 Co2 Mo1 126.5(5)
Co1 Co2 Mo1 68.21(8)
O34 Co2 Mo2 95.6(5)
O26 Co2 Mo2 41.0(4)
O35 Co2 Mo2 49.9(5)
O22 Co2 Mo2 136.2(4)
O11 Co2 Mo2 126.2(5)
O1 Co2 Mo2 87.8(5)
Co1 Co2 Mo2 68.08(8)
Mo1 Co2 Mo2 136.28(10)
O5W Co3 O1W 85.5(7)
O5W Co3 O3W 174.0(7)
O1W Co3 O3W 88.6(6)
O5W Co3 O6W 90.4(7)
O1W Co3 O6W 175.9(7)
O3W Co3 O6W 95.5(7)
O5W Co3 O2W 93.8(7)
O1W Co3 O2W 92.3(7)
O3W Co3 O2W 85.7(7)
O6W Co3 O2W 88.2(7)
O5W Co3 O4W 90.6(7)
O1W Co3 O4W 94.1(7)
O3W Co3 O4W 90.6(7)
O6W Co3 O4W 85.7(7)
O2W Co3 O4W 172.5(7)
Co2 O1 Mo8 99.7(7)
Co2 O1 Mo10 103.0(6)
Mo8 O1 Mo10 94.4(6)
Co1 O9 Mo3 100.4(7)
Co1 O9 Mo4 102.3(6)
Mo3 O9 Mo4 151.4(7)
Co1 O9 Mo1 101.5(6)
Mo3 O9 Mo1 102.9(7)
Mo4 O9 Mo1 89.4(5)
Co2 O11 Mo9 102.0(7)
Co2 O11 Mo10 102.1(5)
Mo9 O11 Mo10 93.2(6)
Mo1 O12 Mo4 115.5(7)
Co1 O18 Mo6 99.7(6)
Co1 O18 Mo2 101.8(6)
Mo6 O18 Mo2 103.0(6)
Co1 O18 Mo5 100.4(6)
Mo6 O18 Mo5 153.1(7)
Mo2 O18 Mo5 90.1(5)
Mo7 O19 Mo5 115.9(7)
Co2 O22 Mo1 102.1(6)
Co2 O22 Mo3 101.5(6)
Mo1 O22 Mo3 103.8(6)
Co2 O22 Mo8 100.0(6)
Mo1 O22 Mo8 150.8(8)
Mo3 O22 Mo8 90.2(5)
Co1 O24 Mo7 102.2(6)
Co1 O24 Mo5 101.9(6)
Mo7 O24 Mo5 96.9(5)
Mo3 O25 Mo8 117.5(7)
Co2 O26 Mo2 101.1(7)
Co2 O26 Mo6 101.6(7)
Mo2 O26 Mo6 102.1(6)
Co2 O26 Mo9 100.3(6)
Mo2 O26 Mo9 152.4(8)
Mo6 O26 Mo9 90.4(5)
Mo7 O28 Mo4 116.7(7)
Mo6 O29 Mo9 117.1(8)
Mo8 O30 Mo10 120.2(8)
Mo2 O31 Mo5 115.2(7)
Co1 O32 Mo7 103.1(7)
Co1 O32 Mo4 102.2(7)
Mo7 O32 Mo4 92.7(6)
Mo10 O33 Mo9 117.5(7)
Co2 O34 Co1 95.2(6)
Co2 O34 Mo1 92.1(6)
Co1 O34 Mo1 102.2(6)
Co2 O34 Mo6 101.4(7)
Co1 O34 Mo6 90.9(6)
Mo1 O34 Mo6 160.4(6)
Co1 O35 Co2 95.6(6)
Co1 O35 Mo3 90.5(6)
Co2 O35 Mo3 102.1(6)
Co1 O35 Mo2 101.5(6)
Co2 O35 Mo2 91.6(6)
Mo3 O35 Mo2 161.0(6)
C6 N1 C7 125(2)
C14 N2 C15 125(2)
C23 N3 C22 119(2)
C30 N4 C31 121(3)
O39 C1 O40 121(2)
O39 C1 C2 124(2)
O40 C1 C2 115(2)
C3 C2 C1 121(2)
C2 C3 C4 126(2)
C5 C4 C8 115(2)
C5 C4 C3 123(2)
C8 C4 C3 122(2)
C6 C5 C4 122(2)
N1 C6 C5 118(2)
C8 C7 N1 117(2)
C7 C8 C4 123(2)
O41 C9 O42 121(2)
O41 C9 C10 124(2)
O42 C9 C10 115(2)
C11 C10 C9 121(2)
C10 C11 C12 123(2)
C13 C12 C16 116(2)
C13 C12 C11 126(2)
C16 C12 C11 118(2)
C14 C13 C12 122(2)
N2 C14 C13 119(2)
N2 C15 C16 117(2)
C15 C16 C12 122(2)
O44 C17 O43 120(3)
O44 C17 C18 103(4)
O43 C17 C18 136(4)
C19 C18 C17 110(5)
C18 C19 C20 115(5)
C24 C20 C21 117(2)
C24 C20 C19 106(3)
C21 C20 C19 138(3)
C22 C21 C20 121(2)
C21 C22 N3 121(2)
C24 C23 N3 123(3)
C23 C24 C20 119(3)
O45 C25 O46 120(2)
O45 C25 C26 127(3)
O46 C25 C26 113(2)
C27 C26 C25 120(3)
C26 C27 C28 121(3)
C32 C28 C29 116(3)
C32 C28 C27 129(2)
C29 C28 C27 115(3)
C30 C29 C28 119(3)
N4 C30 C29 121(3)
C32 C31 N4 122(3)
C31 C32 C28 121(3)

loop_
_geom_bond_atom_site_label_1
_geom_bond_atom_site_label_2
_geom_bond_distance
Mo1 O10 1.698(14)
Mo1 O3 1.708(15)
Mo1 O12 1.894(15)
Mo1 O22 1.981(14)
Mo1 O34 2.280(16)
Mo1 O9 2.312(15)
Mo1 Co2 3.011(3)
Mo2 O20 1.713(14)
Mo2 O17 1.709(15)
Mo2 O31 1.917(14)
Mo2 O26 2.017(14)
Mo2 O18 2.271(15)
Mo2 O35 2.308(16)
Mo2 Co2 3.018(3)
Mo3 O8 1.695(17)
Mo3 O15 1.713(14)
Mo3 O25 1.899(15)
Mo3 O9 1.995(14)
Mo3 O35 2.288(16)
Mo3 O22 2.299(14)
Mo3 Co1 2.978(3)
Mo4 O7 1.688(15)
Mo4 O16 1.705(16)
Mo4 O12 1.949(16)
Mo4 O28 1.954(15)
Mo4 O32 2.278(16)
Mo4 O9 2.310(15)
Mo5 O14 1.682(15)
Mo5 O2 1.709(15)
Mo5 O31 1.930(15)
Mo5 O19 2.016(16)
Mo5 O24 2.262(15)
Mo5 O18 2.319(13)
Mo6 O37 1.697(16)
Mo6 O5 1.719(17)
Mo6 O29 1.900(15)
Mo6 O18 1.994(13)
Mo6 O26 2.275(16)
Mo6 O34 2.285(15)
Mo6 Co1 2.992(3)
Mo7 O13 1.713(16)
Mo7 O27 1.725(15)
Mo7 O28 1.898(14)
Mo7 O19 1.980(17)
Mo7 O32 2.253(15)
Mo7 O24 2.265(15)
Mo8 O36 1.694(17)
Mo8 O6 1.688(16)
Mo8 O30 1.918(15)
Mo8 O25 1.924(14)
Mo8 O1 2.274(16)
Mo8 O22 2.313(14)
Mo9 O38 1.695(15)
Mo9 O4 1.701(16)
Mo9 O29 1.937(17)
Mo9 O33 1.937(16)
Mo9 O11 2.244(16)
Mo9 O26 2.338(14)
Mo10 O23 1.697(16)
Mo10 O21 1.733(16)
Mo10 O33 1.928(16)
Mo10 O30 1.933(17)
Mo10 O1 2.278(16)
Mo10 O11 2.304(14)
Co1 O9 1.881(17)
Co1 O35 1.887(14)
Co1 O34 1.897(13)
Co1 O18 1.918(14)
Co1 O32 1.918(16)
Co1 O24 1.933(14)
Co1 Co2 2.793(4)
Co2 O34 1.886(15)
Co2 O26 1.889(15)
Co2 O35 1.883(13)
Co2 O22 1.890(15)
Co2 O11 1.940(14)
Co2 O1 1.942(16)
Co3 O5W 2.087(17)
Co3 O1W 2.098(17)
Co3 O3W 2.102(17)
Co3 O6W 2.114(16)
Co3 O2W 2.127(16)
Co3 O4W 2.122(18)
O39 C1 1.25(3)
O40 C1 1.31(3)
O41 C9 1.22(3)
O42 C9 1.32(3)
O43 C17 1.22(4)
O44 C17 1.20(5)
O45 C25 1.22(3)
O46 C25 1.32(3)
N1 C6 1.33(3)
N1 C7 1.35(3)
N2 C14 1.31(3)
N2 C15 1.35(3)
N3 C23 1.34(4)
N3 C22 1.36(3)
N4 C30 1.30(5)
N4 C31 1.35(4)
C1 C2 1.46(3)
C2 C3 1.31(4)
C3 C4 1.49(4)
C4 C5 1.42(3)
C4 C8 1.41(3)
C5 C6 1.35(3)
C7 C8 1.34(4)
C9 C10 1.48(3)
C10 C11 1.34(3)
C11 C12 1.48(3)
C12 C13 1.38(3)
C12 C16 1.40(3)
C13 C14 1.34(3)
C15 C16 1.37(4)
C17 C18 1.486(12)
C18 C19 1.315(12)
C19 C20 1.59(6)
C20 C24 1.38(4)
C20 C21 1.45(4)
C21 C22 1.28(4)
C23 C24 1.33(4)
C25 C26 1.49(4)
C26 C27 1.37(4)
C27 C28 1.42(4)
C28 C32 1.42(4)
C28 C29 1.42(4)
C29 C30 1.40(5)
C31 C32 1.31(4)
